data_7234980
loop_
_publ_author_name
'Zhang, Meili'
'Zheng, Yanjin'
'Liu, Min'
'Ren, Yixia'
'Wang, Zhixiang'
'Cao, Jia'
'Wang, Jijiang'

_publ_section_title
;
 Two zinc(ii) coordination polymers based on flexible co-ligands featuring
 assembly imparted sensing abilities for Cr2O72&#x2212; and o-NP
;
_journal_issue 37
_journal_name_full 'RSC Advances'
_journal_page_first 21086
_journal_paper_doi 10.1039/C9RA03822A
_journal_volume 9
_journal_year 2019
_chemical_formula_moiety 'C22 H20 N4 O5 Zn'
_chemical_formula_sum 'C22 H20 N4 O5 Zn'
_chemical_formula_weight 485.82
_space_group_crystal_system monoclinic
_space_group_IT_number 14
_space_group_name_Hall '-P 2yn'
_space_group_name_H-M_alt 'P 1 21/n 1'
_symmetry_Int_Tables_number 14
_atom_sites_solution_primary dual
_audit_creation_date 2018-09-22
_audit_creation_method
;
Olex2 1.2
(compiled 2018.05.29 svn.r3508 for OlexSys, GUI svn.r5506)
;
_audit_update_record
;
2019-02-06 deposited with the CCDC.	2019-06-06 downloaded from the CCDC.
;
_cell_angle_alpha 90
_cell_angle_beta 105.090(3)
_cell_angle_gamma 90
_cell_formula_units_Z 4
_cell_length_a 12.474(3)
_cell_length_b 13.755(3)
_cell_length_c 12.771(3)
_cell_measurement_reflns_used 8206
_cell_measurement_temperature 296.15
_cell_measurement_theta_max 30.44
_cell_measurement_theta_min 2.22
_cell_volume 2115.7(8)
_computing_cell_refinement 'SAINT v7.68A (Bruker, 2009)'
_computing_data_reduction 'SAINT v7.68A (Bruker, 2009)'
_computing_molecular_graphics 'Olex2 (Dolomanov et al., 2009)'
_computing_publication_material 'Olex2 (Dolomanov et al., 2009)'
_computing_structure_refinement 'olex2.refine (Bourhis et al., 2015)'
_computing_structure_solution 'ShelXT (Sheldrick, 2015)'
_diffrn_ambient_temperature 296.15
_diffrn_measured_fraction_theta_full 0.9986
_diffrn_measured_fraction_theta_max 0.9986
_diffrn_measurement_device_type 'CCD area detector'
_diffrn_measurement_method 'phi and omega scans'
_diffrn_radiation_monochromator graphite
_diffrn_radiation_type 'Mo K\a'
_diffrn_radiation_wavelength 0.71073
_diffrn_reflns_av_R_equivalents 0.0144
_diffrn_reflns_av_unetI/netI 0.0164
_diffrn_reflns_limit_h_max 15
_diffrn_reflns_limit_h_min -14
_diffrn_reflns_limit_k_max 17
_diffrn_reflns_limit_k_min -14
_diffrn_reflns_limit_l_max 15
_diffrn_reflns_limit_l_min -15
_diffrn_reflns_number 11505
_diffrn_reflns_theta_full 26.3719
_diffrn_reflns_theta_max 26.37
_diffrn_reflns_theta_min 2.52
_exptl_absorpt_coefficient_mu 1.204
_exptl_absorpt_correction_T_max 0.7461
_exptl_absorpt_correction_T_min 0.6394
_exptl_absorpt_correction_type multi-scan
_exptl_absorpt_process_details
;
SADABS-2008/1 (Bruker,2008) was used for absorption correction.
wR2(int) was 0.0641 before and 0.0242 after correction.
The Ratio of minimum to maximum transmission is 0.8570.
The \l/2 correction factor is 0.0015.
;
_exptl_crystal_colour 'clear light colourless'
_exptl_crystal_colour_lustre clear
_exptl_crystal_colour_modifier light
_exptl_crystal_colour_primary colourless
_exptl_crystal_density_diffrn 1.5252
_exptl_crystal_description block
_exptl_crystal_F_000 1001.6776
_exptl_crystal_size_max 0.28
_exptl_crystal_size_mid 0.22
_exptl_crystal_size_min 0.2
_refine_diff_density_max 0.5470
_refine_diff_density_min -0.6232
_refine_diff_density_rms 0.1012
_refine_ls_d_res_high 0.8000
_refine_ls_d_res_low 8.0975
_refine_ls_goodness_of_fit_ref 1.0371
_refine_ls_hydrogen_treatment constr
_refine_ls_matrix_type full
_refine_ls_number_constraints 37
_refine_ls_number_parameters 290
_refine_ls_number_reflns 4319
_refine_ls_number_restraints 0
_refine_ls_restrained_S_all 1.0371
_refine_ls_R_factor_all 0.0513
_refine_ls_R_factor_gt 0.0474
_refine_ls_shift/su_max 0.0004
_refine_ls_shift/su_mean 0.0001
_refine_ls_structure_factor_coef Fsqd
_refine_ls_weighting_details 'w=1/[\s^2^(Fo^2^)+(0.0968P)^2^+3.5129P] where P=(Fo^2^+2Fc^2^)/3'
_refine_ls_weighting_scheme calc
_refine_ls_wR_factor_gt 0.1516
_refine_ls_wR_factor_ref 0.1570
_reflns_Friedel_coverage 0.0
_reflns_limit_h_max 9
_reflns_limit_h_min -15
_reflns_limit_k_max 17
_reflns_limit_k_min 0
_reflns_limit_l_max 15
_reflns_limit_l_min -9
_reflns_number_gt 3904
_reflns_number_total 4319
_reflns_threshold_expression I>=2u(I)
_cod_data_source_file c9ra03822a2.cif
_cod_data_source_block 1_CCDC2
_cod_original_cell_volume 2115.6(7)
_cod_original_sg_symbol_Hall '-P 2ybc (x-z,y,z)'
_cod_database_code 7234980
_olex2_refinement_description
;
1. Fixed Uiso
 At 1.2 times of:
  All C(H) groups, All C(H,H) groups
 At 1.5 times of:
  All O(H,H) groups
2.a Rotating group:
 O5(H5a,H5b)
2.b Secondary CH2 refined with riding coordinates:
 C7(H7a,H7b), C9(H9a,H9b)
2.c Aromatic/amide H refined with riding coordinates:
 C6(H6), C5(H5), C4(H4), C3(H3), C15(H15), C16(H16), C18(H18), C19(H19),
 C11(H11), C20(H20), C21(H21), C22(H22), C12(H12), C13(H13)
;
_olex2_submission_special_instructions 'No special instructions were received'

loop_
_space_group_symop_id
_space_group_symop_operation_xyz
1 x,y,z
2 -x+1/2,y+1/2,-z+1/2
3 -x,-y,-z
4 x-1/2,-y-1/2,z-1/2

loop_
_atom_site_label
_atom_site_type_symbol
_atom_site_fract_x
_atom_site_fract_y
_atom_site_fract_z
_atom_site_U_iso_or_equiv
_atom_site_adp_type
_atom_site_occupancy
_atom_site_refinement_flags_posn
Zn1 Zn 0.45855(3) 0.60029(2) 0.15084(3) 0.03119(16) Uani 1.000000 .
O1 O 0.6819(2) 0.5403(2) 0.3440(2) 0.0564(7) Uani 1.000000 .
O2 O 0.51303(19) 0.60462(16) 0.31722(19) 0.0343(5) Uani 1.000000 .
O3 O 0.85082(19) 0.88270(16) 0.48324(18) 0.0326(5) Uani 1.000000 .
O4 O 0.78945(16) 0.83930(15) 0.62317(16) 0.0280(4) Uani 1.000000 .
O5 O 0.61599(18) 0.55075(15) 0.1300(2) 0.0357(5) Uani 1.000000 .
N1 N 0.3980(2) 0.45625(17) 0.1523(2) 0.0276(5) Uani 1.000000 .
N2 N 0.3910(2) 0.29591(16) 0.1586(2) 0.0286(5) Uani 1.000000 .
N3 N 0.5290(2) -0.09492(16) 0.1533(2) 0.0279(5) Uani 1.000000 .
N4 N 0.5199(2) -0.25568(17) 0.1469(2) 0.0298(5) Uani 1.000000 .
C1 C 0.5628(2) 0.6926(2) 0.5206(2) 0.0324(6) Uani 1.000000 .
C2 C 0.5727(3) 0.7900(2) 0.4944(3) 0.0344(7) Uani 1.000000 .
C3 C 0.4960(4) 0.8545(3) 0.5187(5) 0.0693(13) Uani 1.000000 .
C4 C 0.4137(4) 0.8238(6) 0.5671(6) 0.094(2) Uani 1.000000 .
C5 C 0.4076(4) 0.7295(5) 0.5931(5) 0.0800(16) Uani 1.000000 .
C6 C 0.4792(3) 0.6650(4) 0.5698(3) 0.0549(10) Uani 1.000000 .
C7 C 0.6372(3) 0.6158(3) 0.4955(3) 0.0449(9) Uani 1.000000 .
C8 C 0.6088(3) 0.5847(2) 0.3754(3) 0.0322(7) Uani 1.000000 .
C9 C 0.6619(3) 0.8253(3) 0.4437(3) 0.0471(9) Uani 1.000000 .
C10 C 0.7739(2) 0.84987(19) 0.5225(2) 0.0270(6) Uani 1.000000 .
C11 C 0.4502(3) 0.3746(2) 0.1447(3) 0.0392(8) Uani 1.000000 .
C12 C 0.3009(4) 0.4285(3) 0.1714(5) 0.0718(16) Uani 1.000000 .
C13 C 0.2949(4) 0.3297(3) 0.1749(6) 0.0741(17) Uani 1.000000 .
C14 C 0.4259(3) 0.1966(2) 0.1570(2) 0.0285(6) Uani 1.000000 .
C15 C 0.3619(4) 0.1232(3) 0.1845(5) 0.0667(15) Uani 1.000000 .
C16 C 0.3967(4) 0.0270(2) 0.1833(5) 0.0684(15) Uani 1.000000 .
C17 C 0.4954(3) 0.0043(2) 0.1561(3) 0.0295(6) Uani 1.000000 .
C18 C 0.5573(3) 0.0779(2) 0.1271(3) 0.0350(7) Uani 1.000000 .
C19 C 0.5223(3) 0.1745(2) 0.1283(3) 0.0372(7) Uani 1.000000 .
C20 C 0.4653(2) -0.1748(2) 0.1553(3) 0.0295(6) Uani 1.000000 .
C21 C 0.6232(3) -0.2267(2) 0.1387(3) 0.0375(7) Uani 1.000000 .
C22 C 0.6305(3) -0.1280(2) 0.1427(3) 0.0374(7) Uani 1.000000 .
H6 H 0.4729(3) 0.5999(4) 0.5868(3) 0.0659(13) Uiso 1.000000 R
H5 H 0.3540(4) 0.7089(5) 0.6271(5) 0.096(2) Uiso 1.000000 R
H4 H 0.3632(4) 0.8683(6) 0.5813(6) 0.113(3) Uiso 1.000000 R
H3 H 0.5001(4) 0.9200(3) 0.5021(5) 0.0831(16) Uiso 1.000000 R
H15 H 0.2967(4) 0.1380(3) 0.2034(5) 0.0800(18) Uiso 1.000000 R
H16 H 0.3538(4) -0.0226(2) 0.2007(5) 0.0820(18) Uiso 1.000000 R
H18 H 0.6219(3) 0.0634(2) 0.1069(3) 0.0420(8) Uiso 1.000000 R
H19 H 0.5644(3) 0.2241(2) 0.1095(3) 0.0447(9) Uiso 1.000000 R
H5a H 0.6064(5) 0.4981(13) 0.094(2) 0.0536(8) Uiso 1.000000 GR
H5b H 0.6582(10) 0.535(2) 0.1913(4) 0.0536(8) Uiso 1.000000 GR
H11 H 0.5199(3) 0.3715(2) 0.1312(3) 0.0470(10) Uiso 1.000000 R
H20 H 0.3928(2) -0.1728(2) 0.1618(3) 0.0354(8) Uiso 1.000000 R
H21 H 0.6796(3) -0.2684(2) 0.1316(3) 0.0451(9) Uiso 1.000000 R
H22 H 0.6913(3) -0.0903(2) 0.1391(3) 0.0449(9) Uiso 1.000000 R
H7a H 0.7131(3) 0.6395(3) 0.5162(3) 0.0539(10) Uiso 1.000000 R
H7b H 0.6336(3) 0.5590(3) 0.5395(3) 0.0539(10) Uiso 1.000000 R
H9a H 0.6740(3) 0.7757(3) 0.3940(3) 0.0565(11) Uiso 1.000000 R
H9b H 0.6347(3) 0.8829(3) 0.4012(3) 0.0565(11) Uiso 1.000000 R
H12 H 0.2460(4) 0.4708(3) 0.1807(5) 0.0862(19) Uiso 1.000000 R
H13 H 0.2364(4) 0.2929(3) 0.1863(6) 0.089(2) Uiso 1.000000 R

loop_
_atom_site_aniso_label
_atom_site_aniso_U_11
_atom_site_aniso_U_22
_atom_site_aniso_U_33
_atom_site_aniso_U_12
_atom_site_aniso_U_13
_atom_site_aniso_U_23
Zn1 0.0331(2) 0.0196(2) 0.0419(3) 0.00211(12) 0.01152(17) -0.00263(13)
O1 0.0391(14) 0.0665(19) 0.0599(17) 0.0210(13) 0.0062(12) -0.0107(14)
O2 0.0306(11) 0.0378(13) 0.0316(11) 0.0064(9) 0.0032(9) -0.0058(9)
O3 0.0393(12) 0.0259(10) 0.0364(11) -0.0075(9) 0.0168(9) 0.0020(9)
O4 0.0278(10) 0.0269(10) 0.0301(10) -0.0058(8) 0.0088(8) 0.0006(8)
O5 0.0364(11) 0.0218(10) 0.0532(14) 0.0033(9) 0.0192(10) -0.0084(9)
N1 0.0325(12) 0.0141(10) 0.0378(13) 0.0007(9) 0.0120(10) -0.0008(9)
N2 0.0366(13) 0.0133(11) 0.0402(14) -0.0002(9) 0.0176(11) -0.0013(9)
N3 0.0321(13) 0.0129(11) 0.0419(14) -0.0012(9) 0.0154(11) -0.0019(9)
N4 0.0302(12) 0.0140(11) 0.0473(15) -0.0017(9) 0.0137(11) -0.0021(10)
C1 0.0296(14) 0.0349(16) 0.0297(14) -0.0081(12) 0.0024(11) -0.0052(12)
C2 0.0291(15) 0.0333(16) 0.0368(16) -0.0085(12) 0.0014(12) -0.0069(13)
C3 0.074(3) 0.037(2) 0.090(4) 0.007(2) 0.011(3) -0.015(2)
C4 0.056(3) 0.125(6) 0.109(5) 0.028(3) 0.034(3) -0.033(4)
C5 0.048(3) 0.115(5) 0.087(4) -0.013(3) 0.035(2) -0.015(3)
C6 0.049(2) 0.065(3) 0.052(2) -0.0283(19) 0.0146(18) -0.0034(19)
C7 0.046(2) 0.0398(18) 0.0388(18) 0.0103(15) -0.0075(15) -0.0040(15)
C8 0.0340(16) 0.0197(13) 0.0395(17) -0.0003(11) 0.0036(13) -0.0015(12)
C9 0.051(2) 0.053(2) 0.0329(17) -0.0250(17) 0.0030(15) 0.0025(15)
C10 0.0333(15) 0.0146(12) 0.0341(15) -0.0051(10) 0.0105(12) -0.0014(10)
C11 0.0445(19) 0.0147(14) 0.068(2) -0.0009(12) 0.0324(17) 0.0007(13)
C12 0.058(2) 0.0217(17) 0.158(5) 0.0085(17) 0.069(3) 0.004(2)
C13 0.057(2) 0.0220(18) 0.168(5) -0.0001(16) 0.073(3) 0.008(2)
C14 0.0417(16) 0.0113(12) 0.0374(15) -0.0011(11) 0.0191(13) -0.0027(10)
C15 0.079(3) 0.0166(15) 0.135(4) 0.0005(17) 0.084(3) -0.002(2)
C16 0.082(3) 0.0141(15) 0.140(4) -0.0008(17) 0.085(3) 0.003(2)
C17 0.0404(16) 0.0114(12) 0.0414(16) -0.0018(11) 0.0190(13) -0.0023(11)
C18 0.0367(16) 0.0171(13) 0.058(2) -0.0005(12) 0.0240(15) -0.0003(13)
C19 0.0427(17) 0.0139(13) 0.062(2) -0.0026(12) 0.0268(16) 0.0039(13)
C20 0.0314(15) 0.0139(13) 0.0466(18) -0.0026(10) 0.0164(13) -0.0022(11)
C21 0.0301(15) 0.0195(14) 0.067(2) 0.0008(11) 0.0207(15) -0.0023(14)
C22 0.0317(16) 0.0188(14) 0.067(2) -0.0035(12) 0.0218(15) -0.0015(14)

loop_
_atom_type_symbol
_atom_type_scat_dispersion_real
_atom_type_scat_dispersion_imag
_atom_type_scat_Cromer_Mann_a1
_atom_type_scat_Cromer_Mann_a2
_atom_type_scat_Cromer_Mann_a3
_atom_type_scat_Cromer_Mann_a4
_atom_type_scat_Cromer_Mann_b1
_atom_type_scat_Cromer_Mann_b2
_atom_type_scat_Cromer_Mann_b3
_atom_type_scat_Cromer_Mann_b4
_atom_type_scat_Cromer_Mann_c
_atom_type_scat_source
_atom_type_scat_dispersion_source
H 0.00000 0.00000 0.49300 0.32291 0.14019 0.04081 10.51090 26.12570 3.14236 57.79970 0.0030380000826 'International Tables Volume C Table 6.1.1.4 (pp. 500-502)' 'Henke, Gullikson and Davis, At. Data and Nucl. Data Tables, 1993, 54, 2'
C 0.00347 0.00161 2.31000 1.02000 1.58860 0.86500 20.84390 10.20750 0.56870 51.65120 0.215599998832 'International Tables Volume C Table 6.1.1.4 (pp. 500-502)' 'Henke, Gullikson and Davis, At. Data and Nucl. Data Tables, 1993, 54, 2'
Zn 0.31207 1.46666 14.07430 7.03180 5.16520 2.41000 3.26550 0.23330 10.31630 58.70970 1.30410003662 'International Tables Volume C Table 6.1.1.4 (pp. 500-502)' 'Henke, Gullikson and Davis, At. Data and Nucl. Data Tables, 1993, 54, 2'
O 0.01158 0.00611 3.04850 2.28680 1.54630 0.86700 13.27710 5.70110 0.32390 32.90890 0.250800013542 'International Tables Volume C Table 6.1.1.4 (pp. 500-502)' 'Henke, Gullikson and Davis, At. Data and Nucl. Data Tables, 1993, 54, 2'
N 0.00653 0.00323 12.21260 3.13220 2.01250 1.16630 0.00570 9.89330 28.99750 0.58260 -11.5290002823 'International Tables Volume C Table 6.1.1.4 (pp. 500-502)' 'Henke, Gullikson and Davis, At. Data and Nucl. Data Tables, 1993, 54, 2'

loop_
_geom_angle_atom_site_label_1
_geom_angle_atom_site_label_2
_geom_angle_atom_site_label_3
_geom_angle
_geom_angle_site_symmetry_1
_geom_angle_site_symmetry_3
O3 Zn1 O2 161.08(9) 4_575 .
O4 Zn1 O2 101.51(8) 4_575 .
O4 Zn1 O3 59.58(8) 4_575 4_575
O5 Zn1 O2 94.01(9) . .
O5 Zn1 O3 104.81(9) . 4_575
O5 Zn1 O4 163.81(9) . 4_575
N1 Zn1 O2 92.33(9) . .
N1 Zn1 O3 88.81(9) . 4_575
N1 Zn1 O4 91.44(9) . 4_575
N1 Zn1 O5 92.51(9) . .
N4 Zn1 O2 88.49(10) 1_565 .
N4 Zn1 O3 90.57(9) 1_565 4_575
N4 Zn1 O4 88.86(9) 1_565 4_575
N4 Zn1 O5 86.95(9) 1_565 .
N4 Zn1 N1 179.05(10) 1_565 .
C8 O2 Zn1 127.6(2) . .
C10 O3 Zn1 89.25(17) . 4_676
C10 O4 Zn1 90.39(16) . 4_676
H5a O5 Zn1 109.4 . .
H5b O5 Zn1 109.4 . .
H5b O5 H5a 104.5 . .
C11 N1 Zn1 127.8(2) . .
C12 N1 Zn1 127.1(2) . .
C12 N1 C11 104.9(3) . .
C13 N2 C11 106.4(3) . .
C14 N2 C11 125.7(3) . .
C14 N2 C13 127.8(3) . .
C20 N3 C17 126.5(3) . .
C22 N3 C17 126.6(2) . .
C22 N3 C20 106.9(2) . .
C20 N4 Zn1 125.8(2) . 1_545
C21 N4 Zn1 128.26(19) . 1_545
C21 N4 C20 105.9(2) . .
C6 C1 C2 119.3(3) . .
C7 C1 C2 121.9(3) . .
C7 C1 C6 118.8(4) . .
C3 C2 C1 116.7(4) . .
C9 C2 C1 122.3(3) . .
C9 C2 C3 121.0(4) . .
C4 C3 C2 122.1(5) . .
H3 C3 C2 118.9(3) . .
H3 C3 C4 118.9(4) . .
C5 C4 C3 119.8(5) . .
H4 C4 C3 120.1(4) . .
H4 C4 C5 120.1(3) . .
C6 C5 C4 119.8(5) . .
H5 C5 C4 120.1(3) . .
H5 C5 C6 120.1(3) . .
C5 C6 C1 122.3(5) . .
H6 C6 C1 118.8(3) . .
H6 C6 C5 118.8(3) . .
C8 C7 C1 114.5(3) . .
H7a C7 C1 108.64(19) . .
H7a C7 C8 108.6(2) . .
H7b C7 C1 108.6(2) . .
H7b C7 C8 108.64(19) . .
H7b C7 H7a 107.6 . .
O2 C8 O1 125.2(3) . .
C7 C8 O1 117.2(3) . .
C7 C8 O2 117.6(3) . .
C10 C9 C2 116.0(3) . .
H9a C9 C2 108.3(2) . .
H9a C9 C10 108.3(2) . .
H9b C9 C2 108.3(2) . .
H9b C9 C10 108.29(18) . .
H9b C9 H9a 107.4 . .
O4 C10 O3 120.7(3) . .
C9 C10 O3 118.1(3) . .
C9 C10 O4 121.2(3) . .
N2 C11 N1 112.2(3) . .
H11 C11 N1 123.92(18) . .
H11 C11 N2 123.92(17) . .
C13 C12 N1 110.4(3) . .
H12 C12 N1 124.81(19) . .
H12 C12 C13 124.8(2) . .
C12 C13 N2 106.2(3) . .
H13 C13 N2 126.90(18) . .
H13 C13 C12 126.9(2) . .
C15 C14 N2 119.6(3) . .
C19 C14 N2 120.1(3) . .
C19 C14 C15 120.3(3) . .
C16 C15 C14 119.2(3) . .
H15 C15 C14 120.4(2) . .
H15 C15 C16 120.4(2) . .
C17 C16 C15 120.7(3) . .
H16 C16 C15 119.6(2) . .
H16 C16 C17 119.63(18) . .
C16 C17 N3 120.1(3) . .
C18 C17 N3 120.3(3) . .
C18 C17 C16 119.5(3) . .
C19 C18 C17 119.7(3) . .
H18 C18 C17 120.17(18) . .
H18 C18 C19 120.17(18) . .
C18 C19 C14 120.6(3) . .
H19 C19 C14 119.71(17) . .
H19 C19 C18 119.71(18) . .
N4 C20 N3 111.3(2) . .
H20 C20 N3 124.36(16) . .
H20 C20 N4 124.36(16) . .
C22 C21 N4 109.8(3) . .
H21 C21 N4 125.08(16) . .
H21 C21 C22 125.08(19) . .
C21 C22 N3 106.1(3) . .
H22 C22 N3 126.94(16) . .
H22 C22 C21 126.94(19) . .

loop_
_geom_bond_atom_site_label_1
_geom_bond_atom_site_label_2
_geom_bond_distance
_geom_bond_site_symmetry_2
Zn1 O2 2.056(2) .
Zn1 O3 2.224(2) 4_575
Zn1 O4 2.208(2) 4_575
Zn1 O5 2.160(2) .
Zn1 N1 2.122(2) .
Zn1 N4 2.129(2) 1_565
O1 C8 1.248(4) .
O2 C8 1.262(4) .
O3 C10 1.275(4) .
O4 C10 1.258(4) .
O5 H5a 0.8500 .
O5 H5b 0.8500 .
N1 C11 1.315(4) .
N1 C12 1.350(5) .
N2 C11 1.348(4) .
N2 C13 1.352(4) .
N2 C14 1.435(3) .
N3 C17 1.431(3) .
N3 C20 1.359(4) .
N3 C22 1.385(4) .
N4 C20 1.323(4) .
N4 C21 1.379(4) .
C1 C2 1.395(5) .
C1 C6 1.403(5) .
C1 C7 1.495(5) .
C2 C3 1.397(6) .
C2 C9 1.506(5) .
C3 C4 1.395(8) .
C3 H3 0.9300 .
C4 C5 1.346(10) .
C4 H4 0.9300 .
C5 C6 1.346(8) .
C5 H5 0.9300 .
C6 H6 0.9300 .
C7 C8 1.542(5) .
C7 H7a 0.9700 .
C7 H7b 0.9700 .
C9 C10 1.532(4) .
C9 H9a 0.9700 .
C9 H9b 0.9700 .
C11 H11 0.9300 .
C12 C13 1.362(5) .
C12 H12 0.9300 .
C13 H13 0.9300 .
C14 C15 1.387(5) .
C14 C19 1.380(4) .
C15 C16 1.393(5) .
C15 H15 0.9300 .
C16 C17 1.398(5) .
C16 H16 0.9300 .
C17 C18 1.381(4) .
C18 C19 1.399(4) .
C18 H18 0.9300 .
C19 H19 0.9300 .
C20 H20 0.9300 .
C21 C22 1.361(4) .
C21 H21 0.9300 .
C22 H22 0.9300 .
